data_2106502
loop_
_publ_author_name
'Einstein, F.W.B.'
'Wilis, A.C.'

_publ_section_title
;
 Structure of Tellurium(IV) Pyrosulphate
;
_journal_name_full 'Acta Crystallographica B (24,1968-38,1982)'
_journal_page_first 218
_journal_page_last 220
_journal_volume 37
_journal_year 1981
_chemical_formula_sum 'O14 S4 Te'
_chemical_name_systematic 'Te (S2 O7)2'
_space_group_IT_number 9
_symmetry_space_group_name_Hall 'C -2yc'
_symmetry_space_group_name_H-M 'C 1 c 1'
_cell_angle_alpha 90
_cell_angle_beta 102.2
_cell_angle_gamma 90
_cell_formula_units_Z 4
_cell_length_a 10.604
_cell_length_b 8.524
_cell_length_c 12.052
_cell_volume 1064.760
_citation_journal_id_ASTM ACBCAR
_cod_data_source_file Einstein_ACBCAR_1981_27.cif
_cod_data_source_block O14S4Te1
_cod_original_cell_volume 1064.76
_cod_original_formula_sum 'O14 S4 Te1'
_cod_database_code 2106502

loop_
_symmetry_equiv_pos_as_xyz
x,y,z
x,-y,z+1/2
x+1/2,y+1/2,z
x+1/2,-y+1/2,z+1/2

loop_
_atom_site_label
_atom_site_type_symbol
_atom_site_fract_x
_atom_site_fract_y
_atom_site_fract_z
_atom_site_occupancy
_atom_site_U_iso_or_equiv
O13 O-2 0.5381 0.3013 0.6067 1 0.0
O9 O-2 0.7911 0.1366 0.1804 0.33 0.0
O10 O-2 0.6275 0.2753 0.2509 1 0.0
S1 S+6 0.4425 0.2528 0.0061 1 0.0
O4 O-2 0.5871 0.1758 0.052 0.55 0.0
O7 O-2 0.5724 0.0363 0.2091 0.45 0.0
O12 O-2 0.6539 0.1402 0.4917 1 0.0
O5 O-2 0.6088 0.2253 0.0399 0.45 0.0
Te1 Te+4 0.5 0.44151 0.25 1 0.0
O17 O-2 0.3578 0.2977 0.2571 1 0.0
O15 O-2 0.2236 0.1065 0.3257 1 0.0
S4 S+6 0.5565 0.2496 0.4962 1 0.0
O2 O-2 0.3557 0.1331 0.0316 1 0.0
S5 S+6 0.3046 0.2321 0.3515 1 0.0
O3 O-2 0.4384 0.2924 -0.1044 1 0.0
O1 O-2 0.4489 0.3973 0.0786 1 0.0
S2 S+6 0.691 0.2344 0.1481 0.55 0.0
O8 O-2 0.7383 0.3741 0.112 0.67 0.0
O11 O-2 0.5601 0.3915 0.421 1 0.0
O16 O-2 0.2789 0.3623 0.4145 1 0.0
O6 O-2 0.7671 0.0893 0.1973 0.55 0.0
S3 S+6 0.651 0.1483 0.174 0.45 0.0
O14 O-2 0.431 0.145 0.427 1 0.0
